data_9011891
loop_
_publ_author_name
'Golovachev, V. P.'
'Drozdov, Y. N.'
'Kuz'min, E. A.'
'Belov, N. V.'

_publ_section_title
;
 The crystal structure of phenaxite FeNaK(Si4O10)(KNaFe[Si4O10])
;
_journal_name_full 'Soviet Physics Doklady'
_journal_page_first 902
_journal_page_last 904
_journal_volume 15
_journal_year 1971
_chemical_compound_source 'Khibiny massif, Kola Peninsula, Russia'
_chemical_formula_sum 'Fe K Na O10 Si4'
_chemical_name_mineral Fenaksite
_space_group_IT_number 2
_symmetry_space_group_name_Hall '-P 1'
_symmetry_space_group_name_H-M 'P -1'
_cell_angle_alpha 114.2
_cell_angle_beta 80.23
_cell_angle_gamma 115.6
_cell_length_a 6.98
_cell_length_b 8.24
_cell_length_c 9.98
_cell_formula_units_Z 2
_cell_volume 472.143
_database_code_amcsd 0015598
_exptl_crystal_density_diffrn 2.745
_cod_original_formula_sum 'K Na Fe Si4 O10'
_cod_database_code 9011891

loop_
_space_group_symop_operation_xyz
x,y,z
-x,-y,-z

loop_
_atom_site_label
_atom_site_fract_x
_atom_site_fract_y
_atom_site_fract_z
_atom_site_U_iso_or_equiv
K 0.14000 0.80900 0.01000 0.00760
Na 0.52500 0.27000 0.41000 0.00760
Fe2+ 0.04900 0.29900 0.40700 0.00760
Si1 0.66900 0.91300 0.21300 0.00760
Si2 0.23000 0.63100 0.27000 0.00760
Si3 0.38000 0.30400 0.13100 0.00760
Si4 0.80300 0.63200 0.27300 0.00760
O1 0.63000 0.85600 0.04100 0.00760
O2 0.29400 0.45700 0.13300 0.00760
O3 0.63200 0.42400 0.16700 0.00760
O4 0.43100 0.83800 0.28600 0.00760
O5 0.79100 0.79800 0.23000 0.00760
O6 0.79000 0.13900 0.28000 0.00760
O7 0.03300 0.62900 0.20500 0.00760
O8 0.17500 0.58900 0.41800 0.00760
O9 0.76000 0.65500 0.43600 0.00760
O10 0.25100 0.19200 0.23700 0.00760

loop_
_cod_related_entry_id
_cod_related_entry_database
_cod_related_entry_code
1 AMCSD 0015598
